data_1508445
loop_
_publ_author_name
'Benmansour, Samia'
'Marchivie, Mathieu'
'Triki, Smail'
'Gomez-Garcia, Carlos J.'

_publ_contact_author_address
;
FRE CNRS 3396
146, rue Leo Saignat
33000 BORDEAUX
FRANCE
;
_publ_contact_author_email mathieu.marchivie@u-bordeaux2.fr
_publ_contact_author_name 'Marchivie, Mathieu'
_publ_section_title
;
 Polymorphism and Metallic Behavior in BEDT-TTF Radical Salts with
 Polycyano Anions
;
_journal_issue 2
_journal_name_full Crystals
_journal_page_first 306
_journal_page_last 326
_journal_paper_doi 10.3390/cryst2020306
_journal_volume 2
_journal_year 2012
_chemical_formula_moiety '2(C10 H8 S8), 0.5(C4 H8 O), 0.5(C10 N6)'
_chemical_formula_sum 'C27 H20 N3 O0.5 S16'
_chemical_formula_weight 907.42
_chemical_name_systematic
;
 ? 
;
_space_group_crystal_system monoclinic
_space_group_IT_number 15
_space_group_name_Hall '-C 2yc'
_space_group_name_H-M_alt 'C 1 2/c 1'
_symmetry_space_group_name_Hall '-C 2yc'
_symmetry_space_group_name_H-M 'C 1 2/c 1'
_atom_sites_solution_hydrogens geom
_atom_sites_solution_primary direct
_atom_sites_solution_secondary difmap
_audit_creation_date 2011-11-22
_audit_creation_method
;
  Olex2 1.1
  (compiled Nov  1 2011 20:42:30, GUI svn.r3906)
;
_cell_angle_alpha 90.00
_cell_angle_beta 96.701(6)
_cell_angle_gamma 90.00
_cell_formula_units_Z 8
_cell_length_a 15.7423(13)
_cell_length_b 13.2947(11)
_cell_length_c 33.810(3)
_cell_measurement_reflns_used 4683
_cell_measurement_temperature 293
_cell_measurement_theta_max 72.3212
_cell_measurement_theta_min 2.6293
_cell_volume 7027.7(10)
_computing_cell_refinement 'CrystalClear (Rigaku/MSC Inc., 2006)'
_computing_data_collection 'CrystalClear (Rigaku/MSC Inc., 2006)'
_computing_data_reduction 'CrystalClear (Rigaku/MSC Inc., 2006), SORTAV (Blessing, 1995)'
_computing_molecular_graphics
;O. V. Dolomanov, L. J. Bourhis, R. J. Gildea, J. A. K. Howard and H.
 Puschmann,
OLEX2: a complete structure solution, refinement and analysis
 program.
J. Appl. Cryst. (2009). 42, 339-341.
;
_computing_publication_material
;O. V. Dolomanov, L. J. Bourhis, R. J. Gildea, J. A. K. Howard and H.
 Puschmann,
OLEX2: a complete structure solution, refinement and analysis
 program.
J. Appl. Cryst. (2009). 42, 339-341.
;
_computing_structure_refinement
;
SHELXL, G.M. Sheldrick, Acta Cryst.
2008). A64, 112-122
;
_computing_structure_solution 'SHELXS-97 (Sheldrick, 1990)'
_diffrn_ambient_temperature 293.0
_diffrn_detector 'curved image-plate'
_diffrn_detector_area_resol_mean 10
_diffrn_measured_fraction_theta_full 0.993
_diffrn_measured_fraction_theta_max 0.993
_diffrn_measurement_device 'quarter \C-circle diffractometer'
_diffrn_measurement_device_type 'Rigaku R-Axis Rapid'
_diffrn_measurement_method 'phi or omega oscillation scans'
_diffrn_orient_matrix_type fs_process
_diffrn_orient_matrix_UB_11 -0.043214
_diffrn_orient_matrix_UB_12 -0.034392
_diffrn_orient_matrix_UB_13 0.014757
_diffrn_orient_matrix_UB_21 -0.034292
_diffrn_orient_matrix_UB_22 -0.017578
_diffrn_orient_matrix_UB_23 -0.025854
_diffrn_orient_matrix_UB_31 0.032365
_diffrn_orient_matrix_UB_32 -0.064544
_diffrn_orient_matrix_UB_33 -0.000822
_diffrn_radiation_monochromator Confocal
_diffrn_radiation_probe x-ray
_diffrn_radiation_source 'Rotating Anode'
_diffrn_radiation_type Cuk\a
_diffrn_radiation_wavelength 1.54178
_diffrn_reflns_av_R_equivalents 0.0588
_diffrn_reflns_av_unetI/netI 0.0506
_diffrn_reflns_limit_h_max 16
_diffrn_reflns_limit_h_min -17
_diffrn_reflns_limit_k_max 14
_diffrn_reflns_limit_k_min -13
_diffrn_reflns_limit_l_max 37
_diffrn_reflns_limit_l_min -37
_diffrn_reflns_number 40764
_diffrn_reflns_theta_full 58.92
_diffrn_reflns_theta_max 58.92
_diffrn_reflns_theta_min 6.52
_exptl_absorpt_coefficient_mu 9.406
_exptl_absorpt_correction_type none
_exptl_crystal_colour 'dark red'
_exptl_crystal_colour_modifier dark
_exptl_crystal_colour_primary red
_exptl_crystal_density_diffrn 1.708
_exptl_crystal_density_method 'not measured'
_exptl_crystal_description needle
_exptl_crystal_F_000 3672
_exptl_crystal_size_max 0.1
_exptl_crystal_size_mid 0.03
_exptl_crystal_size_min 0.01
_refine_diff_density_max 0.690
_refine_diff_density_min -0.409
_refine_diff_density_rms 0.131
_refine_ls_extinction_method none
_refine_ls_goodness_of_fit_ref 0.966
_refine_ls_hydrogen_treatment constr
_refine_ls_matrix_type full
_refine_ls_number_parameters 568
_refine_ls_number_reflns 5029
_refine_ls_number_restraints 197
_refine_ls_restrained_S_all 0.963
_refine_ls_R_factor_all 0.1238
_refine_ls_R_factor_gt 0.0790
_refine_ls_shift/su_max 0.001
_refine_ls_shift/su_mean 0.000
_refine_ls_structure_factor_coef Fsqd
_refine_ls_weighting_details 'calc w=1/[\s^2^(Fo^2^)+(0.1622P)^2^+0.0000P] where P=(Fo^2^+2Fc^2^)/3'
_refine_ls_weighting_scheme calc
_refine_ls_wR_factor_gt 0.2246
_refine_ls_wR_factor_ref 0.2542
_reflns_number_gt 2614
_reflns_number_total 5029
_reflns_threshold_expression >2sigma(I)
_cod_data_source_file CCDC-855227_crystals-02-00306-s001_DC183.cif
_cod_data_source_block jap_chateigner_1508445
_cod_depositor_comments 'mistake in journal_issue, fixed'
_cod_original_formula_sum 'C27 H20 N3 O0.50 S16'
_cod_database_code 1508445

loop_
_space_group_symop_id
_space_group_symop_operation_xyz
1 'x, y, z'
2 '-x, y, -z+1/2'
3 'x+1/2, y+1/2, z'
4 '-x+1/2, y+1/2, -z+1/2'
5 '-x, -y, -z'
6 'x, -y, z-1/2'
7 '-x+1/2, -y+1/2, -z'
8 'x+1/2, -y+1/2, z-1/2'

loop_
_atom_site_label
_atom_site_type_symbol
_atom_site_fract_x
_atom_site_fract_y
_atom_site_fract_z
_atom_site_U_iso_or_equiv
_atom_site_adp_type
_atom_site_occupancy
_atom_site_symmetry_multiplicity
_atom_site_calc_flag
_atom_site_refinement_flags
_atom_site_disorder_assembly
_atom_site_disorder_group
S1 S 0.94622(13) -0.16371(15) 0.14089(6) 0.0772(6) Uani 0.919(3) 1 d PU A 1
S2A S 0.9525(4) 0.0806(5) 0.17259(18) 0.0972(19) Uani 0.4596(15) 1 d PU A 1
S2B S 0.8934(4) 0.0845(4) 0.16257(17) 0.0835(16) Uani 0.4596(15) 1 d PU A 2
S3 S 0.86624(14) 0.00225(12) 0.24088(5) 0.0793(6) Uani 1 1 d U A 1
S4 S 0.88764(14) -0.20715(16) 0.21845(5) 0.0816(7) Uani 0.919(3) 1 d PU A 1
S5 S 0.84059(16) -0.2775(2) 0.30528(6) 0.0791(8) Uani 0.919(3) 1 d PU A 1
S6 S 0.81341(13) -0.06722(15) 0.32579(5) 0.0715(6) Uani 0.919(3) 1 d PU A 1
S7 S 0.81053(14) -0.10535(15) 0.41179(6) 0.0806(7) Uani 0.919(3) 1 d PU A 1
S8 S 0.84380(18) -0.35269(16) 0.38742(6) 0.1000(9) Uani 0.919(3) 1 d PU A 1
S9 S 0.94636(13) 0.32834(15) 0.13946(6) 0.0746(6) Uani 0.919(3) 1 d PU A 1
S10 S 0.94400(17) 0.57887(16) 0.16563(7) 0.0949(8) Uani 0.919(3) 1 d PU A 1
S11 S 0.87870(13) 0.50475(12) 0.23896(5) 0.0759(6) Uani 1 1 d DU A 1
S12 S 0.88824(14) 0.29374(16) 0.21769(5) 0.0805(7) Uani 0.919(3) 1 d PU A 1
S13 S 0.84166(18) 0.22916(19) 0.30433(7) 0.0837(8) Uani 0.919(3) 1 d PU A 1
S14 S 0.82670(13) 0.44099(15) 0.32570(5) 0.0722(6) Uani 0.919(3) 1 d PU A 1
S15 S 0.79938(14) 0.40223(15) 0.40905(5) 0.0765(6) Uani 0.919(3) 1 d PU A 1
S16 S 0.81763(17) 0.14973(16) 0.38293(7) 0.1009(9) Uani 0.919(3) 1 d PU A 1
S17 S 0.943(2) -0.082(3) 0.1772(10) 0.092(11) Uiso 0.081(3) 1 d P A 3
S18 S 0.9435(11) 0.1660(15) 0.1416(5) 0.054(5) Uiso 0.081(3) 1 d P A 3
S19 S 0.8837(13) 0.2143(19) 0.2193(6) 0.066(6) Uiso 0.081(3) 1 d P A 3
S20 S 0.8132(11) 0.0689(13) 0.3262(5) 0.050(5) Uiso 0.081(3) 1 d PD A 3
S21 S 0.8385(17) 0.2773(16) 0.3046(8) 0.054(7) Uiso 0.081(3) 1 d PD A 3
S22 S 0.8120(10) 0.1080(14) 0.4127(5) 0.047(5) Uiso 0.081(3) 1 d P A 3
S23 S 0.8494(18) 0.356(2) 0.3887(9) 0.086(8) Uiso 0.081(3) 1 d P A 3
S24 S 0.9456(14) 0.4224(18) 0.1672(6) 0.060(6) Uiso 0.081(3) 1 d P A 3
S25 S 0.9447(10) 0.6727(13) 0.1399(4) 0.040(5) Uiso 0.081(3) 1 d P A 3
S26 S 0.8869(13) 0.7133(13) 0.2173(6) 0.066(6) Uiso 0.081(3) 1 d PD A 3
S27 S 0.8264(12) 0.5573(16) 0.3265(5) 0.059(5) Uiso 0.081(3) 1 d P A 3
S28 S 0.8431(16) 0.774(2) 0.3043(8) 0.054(7) Uiso 0.081(3) 1 d P A 3
S29 S 0.8204(17) 0.855(2) 0.3838(8) 0.057(8) Uiso 0.081(3) 1 d P A 3
S30 S 0.8055(12) 0.6010(16) 0.4095(6) 0.058(6) Uiso 0.081(3) 1 d P A 3
O1 O 0.9012(10) 0.5041(16) 0.0069(4) 0.107(5) Uani 0.50 1 d PDU . -1
N1A N 0.4500(16) 0.720(2) 0.0519(8) 0.095(6) Uani 0.50 1 d PU . .
N1B N 0.417(2) 0.728(3) 0.0406(8) 0.118(9) Uani 0.50 1 d PU . .
N2 N 0.2739(7) 0.5059(7) 0.0053(3) 0.157(4) Uani 1 1 d U . .
N3A N 0.436(3) 0.261(3) 0.0419(13) 0.146(16) Uani 0.50 1 d PU . .
N3B N 0.404(3) 0.278(2) 0.0346(10) 0.114(11) Uani 0.50 1 d PU . .
C1A C 0.953(3) -0.054(2) 0.1191(9) 0.112(11) Uani 0.50 1 d PU A 1
H1AA H 0.9941 -0.0661 0.1002 0.134 Uiso 0.50 1 calc PR A 1
H1AB H 0.8985 -0.0470 0.1031 0.134 Uiso 0.50 1 calc PR A 1
C1B C 0.954(3) -0.059(2) 0.1080(7) 0.082(7) Uani 0.50 1 d PU A 2
H1BA H 1.0141 -0.0449 0.1063 0.099 Uiso 0.50 1 calc PR A 2
H1BB H 0.9279 -0.0769 0.0816 0.099 Uiso 0.50 1 calc PR A 2
C2A C 0.9716(11) 0.0415(14) 0.1314(6) 0.088(5) Uani 0.50 1 d PU A 1
H2AA H 0.9419 0.0857 0.1116 0.106 Uiso 0.50 1 calc PR A 1
H2AB H 1.0323 0.0514 0.1302 0.106 Uiso 0.50 1 calc PR A 1
C2B C 0.9116(12) 0.0362(16) 0.1215(5) 0.092(5) Uani 0.50 1 d PU A 2
H2BA H 0.8553 0.0340 0.1064 0.110 Uiso 0.50 1 calc PR A 2
H2BB H 0.9417 0.0895 0.1092 0.110 Uiso 0.50 1 calc PR A 2
C3 C 0.9028(6) -0.0192(5) 0.1949(2) 0.088(2) Uani 1 1 d U A 1
C4 C 0.9114(5) -0.1171(6) 0.1842(2) 0.079(2) Uani 1 1 d U A 1
C5 C 0.8644(4) -0.1237(5) 0.25437(19) 0.0753(19) Uani 1 1 d U A 1
C6 C 0.8430(4) -0.1518(6) 0.29065(19) 0.0718(19) Uani 1 1 d U A 1
C7 C 0.8333(4) -0.2499(5) 0.35567(18) 0.0645(17) Uani 1 1 d U A 1
C8 C 0.8204(5) -0.1544(6) 0.3648(2) 0.069(2) Uani 1 1 d U A 1
C9A C 0.797(3) -0.2227(19) 0.4433(10) 0.096(12) Uani 0.50 1 d PU A 2
H9AA H 0.8514 -0.2392 0.4584 0.116 Uiso 0.50 1 calc PR A 2
H9AB H 0.7564 -0.2085 0.4621 0.116 Uiso 0.50 1 calc PR A 2
C9B C 0.777(3) -0.202(2) 0.4338(11) 0.094(8) Uani 0.50 1 d PU A 1
H9BA H 0.7748 -0.1828 0.4614 0.113 Uiso 0.50 1 calc PR A 1
H9BB H 0.7181 -0.2127 0.4224 0.113 Uiso 0.50 1 calc PR A 1
C10A C 0.7675(9) -0.3069(13) 0.4192(4) 0.071(4) Uani 0.50 1 d PU A 2
H10A H 0.7154 -0.2880 0.4027 0.085 Uiso 0.50 1 calc PR A 2
H10B H 0.7535 -0.3612 0.4365 0.085 Uiso 0.50 1 calc PR A 2
C10B C 0.8205(12) -0.3054(14) 0.4348(5) 0.087(5) Uani 0.50 1 d PU A 1
H10C H 0.7840 -0.3536 0.4462 0.104 Uiso 0.50 1 calc PR A 1
H10D H 0.8736 -0.3015 0.4524 0.104 Uiso 0.50 1 calc PR A 1
C11 C 0.9504(6) 0.4329(6) 0.1079(2) 0.107(3) Uani 1 1 d U A 1
H11A H 1.0101 0.4431 0.1044 0.128 Uiso 1 1 calc R A 1
H11B H 0.9216 0.4134 0.0821 0.128 Uiso 1 1 calc R A 1
C12 C 0.9166(7) 0.5304(7) 0.1171(2) 0.124(3) Uani 1 1 d U A 1
H12A H 0.8547 0.5267 0.1123 0.149 Uiso 1 1 calc R A 1
H12B H 0.9350 0.5787 0.0984 0.149 Uiso 1 1 calc R A 1
C13 C 0.9177(4) 0.4798(5) 0.1936(2) 0.0713(18) Uani 1 1 d U A 1
C14 C 0.9191(4) 0.3805(6) 0.1842(2) 0.0686(18) Uani 1 1 d U A 1
C15 C 0.8715(4) 0.3817(5) 0.25326(19) 0.0743(18) Uani 1 1 d U A 1
C16 C 0.8491(4) 0.3532(5) 0.28958(19) 0.0716(18) Uani 1 1 d U A 1
C17 C 0.8243(4) 0.2556(5) 0.35359(18) 0.0643(17) Uani 1 1 d U A 1
C18 C 0.8168(4) 0.3526(5) 0.3637(2) 0.0677(18) Uani 1 1 d U A 1
C19 C 0.8054(6) 0.2964(6) 0.4400(2) 0.116(3) Uani 1 1 d U A 1
H19A H 0.8650 0.2871 0.4503 0.139 Uiso 1 1 calc R A 1
H19B H 0.7748 0.3120 0.4625 0.139 Uiso 1 1 calc R A 1
C20 C 0.7740(7) 0.2026(7) 0.4242(2) 0.120(3) Uani 1 1 d U A 1
H20A H 0.7129 0.2099 0.4167 0.143 Uiso 1 1 calc R A 1
H20B H 0.7815 0.1538 0.4456 0.143 Uiso 1 1 calc R A 1
C21 C 0.5000 0.5000 0.0000 0.088(3) Uani 1 2 d SU . .
C22 C 0.4263(12) 0.4482(15) 0.0088(4) 0.099(4) Uani 0.50 1 d PU . .
C23 C 0.5048(11) 0.6088(13) 0.0025(4) 0.090(4) Uani 0.50 1 d PU . .
C24 C 0.4479(6) 0.6606(8) 0.0287(3) 0.107(3) Uani 1 1 d U . .
C25 C 0.3437(8) 0.5051(8) 0.0080(3) 0.111(3) Uani 1 1 d U . .
C26 C 0.4364(6) 0.3362(8) 0.0222(3) 0.106(3) Uani 1 1 d U . .
C27 C 0.4300(11) 0.5592(13) 0.0139(4) 0.084(3) Uani 0.50 1 d PU . .
C28 C 1.058(2) 0.4636(18) -0.0062(13) 0.148(11) Uani 0.50 1 d PDU . -1
C29 C 1.0520(13) 0.5632(11) 0.0111(5) 0.230(8) Uani 1 1 d DU B -1
C30 C 0.9610(18) 0.5796(16) 0.0088(14) 0.167(11) Uani 0.50 1 d PDU B -1

loop_
_atom_site_aniso_label
_atom_site_aniso_U_11
_atom_site_aniso_U_22
_atom_site_aniso_U_33
_atom_site_aniso_U_23
_atom_site_aniso_U_13
_atom_site_aniso_U_12
S1 0.1014(15) 0.0640(14) 0.0711(12) -0.0032(10) 0.0305(10) 0.0053(11)
S2A 0.138(5) 0.066(3) 0.095(4) -0.002(3) 0.043(4) -0.021(4)
S2B 0.121(4) 0.053(3) 0.083(3) 0.013(2) 0.037(3) 0.009(4)
S3 0.1228(16) 0.0528(12) 0.0661(11) -0.0028(8) 0.0268(10) -0.0001(10)
S4 0.1280(18) 0.0515(14) 0.0702(13) -0.0022(10) 0.0326(12) 0.0039(12)
S5 0.124(2) 0.0517(15) 0.0654(13) -0.0018(12) 0.0272(11) 0.0017(15)
S6 0.1021(15) 0.0538(12) 0.0609(11) -0.0009(9) 0.0196(9) 0.0063(10)
S7 0.1221(18) 0.0594(13) 0.0642(12) -0.0077(10) 0.0273(11) -0.0081(12)
S8 0.168(2) 0.0557(13) 0.0836(14) 0.0135(11) 0.0449(14) 0.0128(14)
S9 0.0966(15) 0.0596(13) 0.0722(12) -0.0040(10) 0.0297(10) 0.0038(10)
S10 0.139(2) 0.0615(14) 0.0899(15) -0.0023(11) 0.0366(14) -0.0128(13)
S11 0.1057(15) 0.0568(12) 0.0680(11) -0.0063(8) 0.0222(9) -0.0001(10)
S12 0.1208(18) 0.0524(14) 0.0737(13) -0.0064(10) 0.0340(12) 0.0003(12)
S13 0.125(2) 0.0587(16) 0.0720(14) -0.0048(13) 0.0324(12) 0.0044(16)
S14 0.1026(15) 0.0535(13) 0.0631(11) -0.0033(9) 0.0211(10) 0.0068(10)
S15 0.1070(16) 0.0601(13) 0.0670(12) -0.0065(9) 0.0292(10) -0.0002(11)
S16 0.161(2) 0.0539(14) 0.0965(16) 0.0016(12) 0.0500(15) -0.0051(13)
O1 0.145(12) 0.138(14) 0.039(6) 0.044(8) 0.015(7) 0.015(9)
N1A 0.099(17) 0.094(11) 0.089(16) -0.010(9) -0.005(11) 0.036(12)
N1B 0.13(2) 0.139(13) 0.075(15) -0.042(13) -0.023(10) 0.050(13)
N2 0.127(6) 0.190(12) 0.159(8) -0.001(6) 0.039(7) -0.001(7)
N3A 0.16(3) 0.152(17) 0.12(2) 0.041(13) 0.007(18) -0.059(19)
N3B 0.17(3) 0.091(13) 0.086(18) -0.014(13) 0.034(19) -0.034(14)
C1A 0.19(3) 0.061(10) 0.101(18) -0.001(7) 0.08(2) 0.007(15)
C1B 0.123(18) 0.085(12) 0.045(10) 0.018(9) 0.035(10) 0.003(12)
C2A 0.087(12) 0.075(8) 0.112(12) -0.003(8) 0.047(12) -0.013(12)
C2B 0.114(15) 0.083(12) 0.083(10) 0.006(9) 0.034(12) -0.010(12)
C3 0.138(7) 0.054(4) 0.077(5) -0.001(3) 0.033(4) 0.003(4)
C4 0.087(6) 0.064(5) 0.093(5) -0.024(4) 0.039(4) -0.020(5)
C5 0.094(5) 0.070(4) 0.063(4) 0.002(3) 0.017(3) 0.003(4)
C6 0.098(5) 0.058(4) 0.061(4) -0.003(3) 0.015(3) 0.004(4)
C7 0.079(4) 0.060(4) 0.057(4) 0.000(3) 0.018(3) 0.001(4)
C8 0.086(5) 0.058(4) 0.064(5) -0.002(4) 0.013(4) 0.002(4)
C9A 0.18(3) 0.036(13) 0.079(17) 0.025(9) 0.057(17) 0.024(13)
C9B 0.14(2) 0.067(12) 0.087(17) 0.003(10) 0.040(16) 0.001(12)
C10A 0.044(9) 0.105(13) 0.062(9) 0.030(8) 0.001(6) -0.007(9)
C10B 0.104(14) 0.088(9) 0.067(8) 0.020(8) 0.002(9) 0.010(12)
C11 0.170(8) 0.069(5) 0.085(5) 0.008(4) 0.027(5) 0.014(5)
C12 0.192(10) 0.100(6) 0.089(5) 0.004(5) 0.054(6) 0.051(7)
C13 0.082(5) 0.056(4) 0.079(4) -0.008(3) 0.022(4) 0.002(4)
C14 0.070(4) 0.064(4) 0.074(4) -0.015(3) 0.015(3) -0.004(4)
C15 0.085(5) 0.072(4) 0.068(4) -0.005(3) 0.018(3) 0.008(4)
C16 0.086(5) 0.067(4) 0.063(4) -0.003(3) 0.012(3) 0.009(4)
C17 0.076(4) 0.056(4) 0.064(4) -0.003(3) 0.020(3) 0.004(3)
C18 0.070(4) 0.063(4) 0.072(4) -0.001(3) 0.014(4) -0.001(4)
C19 0.184(9) 0.078(5) 0.092(5) -0.002(4) 0.049(6) 0.013(6)
C20 0.183(9) 0.087(6) 0.097(6) 0.015(5) 0.052(6) -0.005(6)
C21 0.106(7) 0.082(6) 0.077(7) 0.003(6) 0.015(6) 0.003(6)
C22 0.120(8) 0.098(6) 0.081(10) -0.010(8) 0.030(10) -0.014(6)
C23 0.138(11) 0.079(7) 0.059(8) 0.007(7) 0.034(8) 0.005(7)
C24 0.139(8) 0.094(6) 0.093(7) -0.006(5) 0.034(5) 0.015(6)
C25 0.115(6) 0.138(8) 0.082(5) 0.011(5) 0.024(6) 0.004(5)
C26 0.133(8) 0.088(6) 0.105(7) -0.016(5) 0.044(6) -0.014(6)
C27 0.121(8) 0.090(6) 0.042(7) 0.013(6) 0.021(7) 0.013(6)
C28 0.20(3) 0.098(18) 0.14(2) 0.082(16) 0.01(2) -0.014(16)
C29 0.195(12) 0.161(13) 0.311(19) -0.021(13) -0.066(16) -0.033(11)
C30 0.206(15) 0.107(18) 0.18(2) 0.07(2) -0.01(2) -0.002(12)

loop_
_atom_type_symbol
_atom_type_description
_atom_type_scat_dispersion_real
_atom_type_scat_dispersion_imag
_atom_type_scat_source
C C 0.0181 0.0091 'International Tables Vol C Tables 4.2.6.8 and 6.1.1.4'
H H 0.0000 0.0000 'International Tables Vol C Tables 4.2.6.8 and 6.1.1.4'
N N 0.0311 0.0180 'International Tables Vol C Tables 4.2.6.8 and 6.1.1.4'
O O 0.0492 0.0322 'International Tables Vol C Tables 4.2.6.8 and 6.1.1.4'
S S 0.3331 0.5567 'International Tables Vol C Tables 4.2.6.8 and 6.1.1.4'

loop_
_geom_angle_atom_site_label_1
_geom_angle_atom_site_label_2
_geom_angle_atom_site_label_3
_geom_angle
_geom_angle_site_symmetry_1
_geom_angle_site_symmetry_3
C1A S1 C1B 11.8(15) . .
C1A S1 C4 96.0(9) . .
C4 S1 C1B 107.2(9) . .
C2A S2A C3 106.0(8) . .
C2B S2B C3 102.6(8) . .
C5 S3 C3 95.4(3) . .
C5 S4 C4 96.1(3) . .
C6 S5 C7 94.7(3) . .
C6 S6 C8 95.0(4) . .
C8 S7 C9A 103.3(11) . .
C9B S7 C8 101.1(14) . .
C9B S7 C9A 13(3) . .
C7 S8 C10A 94.6(5) . .
C7 S8 C10B 105.2(6) . .
C10B S8 C10A 30.0(5) . .
C11 S9 C14 103.9(4) . .
C13 S10 C12 100.6(4) . .
C15 S11 C13 96.2(3) . .
C15 S12 C14 94.7(3) . .
C16 S13 C17 96.1(3) . .
C16 S14 C18 96.1(3) . .
C18 S15 C19 102.8(4) . .
C17 S16 C20 100.6(4) . .
C29 O1 C30 95.7(17) 5_765 .
N1B N1A C24 74(5) . .
N1A N1B C24 74(5) . .
N3B N3A C26 59(6) . .
N3A N3B C26 92(9) . .
C2A C1A S1 136(3) . .
C2B C1B S1 113.2(15) . .
C1A C2A S2A 122.3(17) . .
C1B C2B S2B 136.6(17) . .
S2B C3 S2A 31.5(2) . .
S3 C3 S2A 118.1(5) . .
S3 C3 S2B 114.5(5) . .
C4 C3 S2A 123.0(7) . .
C4 C3 S2B 126.0(7) . .
C4 C3 S3 116.6(6) . .
S1 C4 S4 115.5(5) . .
C3 C4 S1 128.1(7) . .
C3 C4 S4 116.4(6) . .
S4 C5 S3 115.2(4) . .
C6 C5 S3 121.0(6) . .
C6 C5 S4 123.8(6) . .
S6 C6 S5 114.2(4) . .
C5 C6 S5 122.3(5) . .
C5 C6 S6 123.5(6) . .
S8 C7 S5 115.0(4) . .
C8 C7 S5 116.9(6) . .
C8 C7 S8 128.0(6) . .
S7 C8 S6 115.8(4) . .
C7 C8 S6 117.2(6) . .
C7 C8 S7 127.0(6) . .
C10A C9A S7 112(2) . .
C10B C9B S7 124(3) . .
C9A C10A S8 114.1(18) . .
C9B C10B S8 115.6(17) . .
C12 C11 S9 122.4(6) . .
C11 C12 S10 118.0(7) . .
S10 C13 S11 118.3(4) . .
C14 C13 S10 127.7(6) . .
C14 C13 S11 113.9(6) . .
S12 C14 S9 114.6(4) . .
C13 C14 S9 126.5(6) . .
C13 C14 S12 118.9(6) . .
S11 C15 S12 115.6(4) . .
C16 C15 S11 123.3(6) . .
C16 C15 S12 121.0(6) . .
S13 C16 S14 114.1(4) . .
C15 C16 S13 123.7(5) . .
C15 C16 S14 122.2(6) . .
S16 C17 S13 114.0(4) . .
C18 C17 S13 117.5(5) . .
C18 C17 S16 128.4(5) . .
S15 C18 S14 115.5(4) . .
C17 C18 S14 115.9(5) . .
C17 C18 S15 128.5(6) . .
C20 C19 S15 119.2(7) . .
C19 C20 S16 119.7(6) . .
C22 C21 C22 179.997(3) . 5_665
C22 C21 C23 59.1(9) 5_665 .
C22 C21 C23 120.9(9) . .
C22 C21 C23 120.9(9) 5_665 5_665
C22 C21 C23 59.1(9) . 5_665
C22 C21 C27 62.0(10) 5_665 5_665
C22 C21 C27 118.0(10) . 5_665
C22 C21 C27 118.0(10) 5_665 .
C22 C21 C27 62.0(10) . .
C23 C21 C23 179.998(1) . 5_665
C23 C21 C27 59.0(9) 5_665 5_665
C23 C21 C27 121.0(9) . 5_665
C23 C21 C27 121.0(9) 5_665 .
C23 C21 C27 59.0(9) . .
C27 C21 C27 179.999(3) 5_665 .
C21 C22 C23 61.9(10) . 5_665
C21 C22 C25 118.8(15) . .
C21 C22 C26 118.0(14) . .
C21 C22 C27 61.2(10) . .
C23 C22 C25 163.0(14) 5_665 .
C23 C22 C26 60.7(11) 5_665 .
C23 C22 C27 122.9(15) 5_665 .
C25 C22 C26 123.0(13) . .
C27 C22 C25 61.6(11) . .
C27 C22 C26 156.0(13) . .
C21 C23 C24 117.5(12) . .
C21 C23 C26 118.9(12) . 5_665
C22 C23 C21 59.0(10) 5_665 .
C22 C23 C24 159.6(13) 5_665 .
C22 C23 C26 64.5(11) 5_665 5_665
C22 C23 C27 120.3(15) 5_665 .
C24 C23 C26 123.5(13) . 5_665
C27 C23 C21 61.4(9) . .
C27 C23 C24 59.2(10) . .
C27 C23 C26 161.0(13) . 5_665
N1A C24 N1B 32.0(14) . .
N1A C24 C23 140.7(19) . .
N1A C24 C27 153(2) . .
N1B C24 C23 154(2) . .
N1B C24 C27 143(2) . .
C27 C24 C23 58.4(9) . .
N2 C25 C22 150.2(15) . .
N2 C25 C27 151.1(14) . .
C22 C25 C27 58.7(10) . .
N3A C26 C22 162(3) . .
N3A C26 C23 139(3) . 5_665
N3B C26 N3A 29(5) . .
N3B C26 C22 142(3) . .
N3B C26 C23 161(2) . 5_665
C23 C26 C22 54.8(9) 5_665 .
C21 C27 C22 56.9(9) . .
C21 C27 C25 113.1(12) . .
C22 C27 C25 59.7(11) . .
C23 C27 C21 59.6(9) . .
C23 C27 C22 116.4(14) . .
C23 C27 C24 62.4(10) . .
C23 C27 C25 157.0(12) . .
C24 C27 C21 118.9(13) . .
C24 C27 C22 164.7(13) . .
C24 C27 C25 127.9(13) . .
C29 C28 C29 96(2) . 5_765
C30 C29 C28 103(2) . .
O1 C30 C29 124(2) . .

loop_
_geom_bond_atom_site_label_1
_geom_bond_atom_site_label_2
_geom_bond_distance
_geom_bond_site_symmetry_2
S1 C1A 1.65(3) .
S1 C1B 1.80(3) .
S1 C4 1.737(8) .
S2A C2A 1.548(19) .
S2A C3 1.756(9) .
S2B C2B 1.587(19) .
S2B C3 1.755(9) .
S3 C3 1.742(8) .
S3 C5 1.736(7) .
S4 C4 1.737(9) .
S4 C5 1.715(7) .
S5 C6 1.744(7) .
S5 C7 1.759(6) .
S6 C6 1.738(6) .
S6 C8 1.749(8) .
S7 C8 1.742(8) .
S7 C9A 1.91(2) .
S7 C9B 1.61(3) .
S8 C7 1.734(7) .
S8 C10A 1.809(15) .
S8 C10B 1.797(17) .
S9 C11 1.759(8) .
S9 C14 1.762(7) .
S10 C12 1.768(9) .
S10 C13 1.700(7) .
S11 C13 1.750(7) .
S11 C15 1.714(7) .
S12 C14 1.725(8) .
S12 C15 1.719(7) .
S13 C16 1.730(7) .
S13 C17 1.755(7) .
S14 C16 1.755(6) .
S14 C18 1.761(7) .
S15 C18 1.720(7) .
S15 C19 1.749(8) .
S16 C17 1.733(6) .
S16 C20 1.770(9) .
O1 C29 1.349(16) 5_765
O1 C30 1.371(17) .
N1A N1B 0.61(3) .
N1A C24 1.11(3) .
N1B C24 1.11(3) .
N2 C25 1.092(11) .
N3A N3B 0.58(9) .
N3A C26 1.21(4) .
N3B C26 1.04(4) .
C1A C2A 1.35(4) .
C1B C2B 1.52(4) .
C3 C4 1.362(10) .
C5 C6 1.362(9) .
C7 C8 1.328(9) .
C9A C10A 1.43(4) .
C9B C10B 1.53(3) .
C11 C12 1.449(10) .
C13 C14 1.358(9) .
C15 C16 1.370(9) .
C17 C18 1.342(8) .
C19 C20 1.423(12) .
C21 C22 1.410(18) .
C21 C22 1.410(18) 5_665
C21 C23 1.450(17) .
C21 C23 1.450(17) 5_665
C21 C27 1.475(16) 5_665
C21 C27 1.475(16) .
C22 C23 1.41(2) 5_665
C22 C25 1.50(2) .
C22 C26 1.56(2) .
C22 C27 1.49(2) .
C23 C22 1.41(2) 5_665
C23 C24 1.499(17) .
C23 C26 1.505(17) 5_665
C23 C27 1.44(2) .
C24 C27 1.454(18) .
C25 C27 1.531(19) .
C26 C23 1.505(17) 5_665
C28 C29 1.455(19) .
C28 C29 1.76(4) 5_765
C29 C30 1.442(18) .
